data_1567031
loop_
_publ_author_name
'Mol\<canov, Kre\<simir'
'Mila\<sinovi\'c, Valentina'
'Koji\'c-Prodi\'c, Biserka'
'Maltar-Strme\<cki, Nadica'
'You, Jiangyang'
'\<Santi\'c, Ana'
'Kani\<zaj, Lidija'
'Stilinovi\'c, Vladimir'
'Fotovi\'c, Luka'

_publ_section_title
;
 Semiconductive 2D arrays of pancake-bonded oligomers of partially charged
 TCNQ radicals
;
_journal_issue 4
_journal_name_full IUCrJ
_journal_page_first
;
;
_journal_paper_doi 10.1107/S2052252522004717
_journal_volume 9
_journal_year 2022
_chemical_formula_moiety 'C12 H8 N2, 2(C12 H4 N4)'
_chemical_formula_sum 'C36 H16 N10'
_chemical_formula_weight 588.59
_space_group_IT_number 2
_space_group_name_Hall '-P 1'
_space_group_name_H-M_alt 'P -1'
_symmetry_cell_setting triclinic
_symmetry_space_group_name_Hall '-P 1'
_symmetry_space_group_name_H-M 'P -1'
_atom_sites_solution_hydrogens geom
_audit_creation_date 2020-10-02T14:45:47-00:00
_audit_creation_method 'WinGX routine CIF_UPDATE'
_cell_angle_alpha 89.017(10)
_cell_angle_beta 83.589(12)
_cell_angle_gamma 68.340(17)
_cell_formula_units_Z 1
_cell_length_a 7.1249(13)
_cell_length_b 7.6572(13)
_cell_length_c 14.4249(10)
_cell_measurement_reflns_used 2008
_cell_measurement_temperature 100(2)
_cell_measurement_theta_max 75.552
_cell_measurement_theta_min 6.17
_cell_volume 726.6(2)
_computing_cell_refinement 'CrysAlisPro 1.171.39.46 (Rigaku OD, 2018)'
_computing_data_collection 'CrysAlisPro 1.171.39.46 (Rigaku OD, 2018)'
_computing_data_reduction 'CrysAlisPro 1.171.39.46 (Rigaku OD, 2018)'
_computing_structure_refinement 'SHELXL-2017/1 (Sheldrick, 2017)'
_diffrn_ambient_temperature 100(2)
_diffrn_detector_area_resol_mean 10.4323
_diffrn_measured_fraction_theta_full 0.998
_diffrn_measured_fraction_theta_max 0.953
_diffrn_measurement_device_type 'Xcalibur, Ruby, Nova'
_diffrn_measurement_method '\w scans'
_diffrn_radiation_monochromator mirror
_diffrn_radiation_type CuK\a
_diffrn_radiation_wavelength 1.54184
_diffrn_reflns_av_R_equivalents 0.0572
_diffrn_reflns_av_unetI/netI 0.0629
_diffrn_reflns_Laue_measured_fraction_full 0.998
_diffrn_reflns_Laue_measured_fraction_max 0.953
_diffrn_reflns_limit_h_max 6
_diffrn_reflns_limit_h_min -8
_diffrn_reflns_limit_k_max 9
_diffrn_reflns_limit_k_min -9
_diffrn_reflns_limit_l_max 18
_diffrn_reflns_limit_l_min -18
_diffrn_reflns_number 5931
_diffrn_reflns_point_group_measured_fraction_full 0.998
_diffrn_reflns_point_group_measured_fraction_max 0.953
_diffrn_reflns_theta_full 67.684
_diffrn_reflns_theta_max 79.08
_diffrn_reflns_theta_min 3.084
_diffrn_source 'micro-focus sealed X-ray tube'
_exptl_absorpt_coefficient_mu 0.685
_exptl_absorpt_correction_T_max 1
_exptl_absorpt_correction_T_min 0.63298
_exptl_absorpt_correction_type multi-scan
_exptl_absorpt_process_details
;
        CrysAlisPro 1.171.39.46 (Rigaku Oxford Diffraction, 2018)
        Empirical absorption correction using spherical harmonics,
 implemented in SCALE3 ABSPACK scaling algorithm.
;
_exptl_crystal_colour black
_exptl_crystal_density_diffrn 1.345
_exptl_crystal_description prism
_exptl_crystal_F_000 302
_exptl_crystal_size_max 0.21
_exptl_crystal_size_mid 0.09
_exptl_crystal_size_min 0.08
_refine_diff_density_max 1.251
_refine_diff_density_min -0.4
_refine_diff_density_rms 0.12
_refine_ls_extinction_method none
_refine_ls_goodness_of_fit_ref 1.481
_refine_ls_hydrogen_treatment constr
_refine_ls_matrix_type full
_refine_ls_number_parameters 217
_refine_ls_number_reflns 2996
_refine_ls_number_restraints 0
_refine_ls_restrained_S_all 1.481
_refine_ls_R_factor_all 0.1394
_refine_ls_R_factor_gt 0.1281
_refine_ls_shift/su_max 0
_refine_ls_shift/su_mean 0
_refine_ls_structure_factor_coef Fsqd
_refine_ls_weighting_details 'w=1/[\s^2^(Fo^2^)+(0.2000P)^2^] where P=(Fo^2^+2Fc^2^)/3'
_refine_ls_weighting_scheme calc
_refine_ls_wR_factor_ref 0.3816
_reflns_number_gt 2391
_reflns_number_total 2996
_reflns_threshold_expression 'I > 2\s(I)'
_cod_data_source_file lq5043.cif
_cod_data_source_block tcnq_phen_100k
_cod_database_code 1567031

loop_
_space_group_symop_id
_space_group_symop_operation_xyz
1 x,y,z
2 -x,-y,-z

loop_
_atom_site_label
_atom_site_fract_x
_atom_site_fract_y
_atom_site_fract_z
_atom_site_U_iso_or_equiv
_atom_site_adp_type
_atom_site_calc_flag
_atom_site_occupancy
_atom_site_disorder_assembly
_atom_site_disorder_group
_atom_site_type_symbol
N1 0.0486(5) 1.2187(5) 0.6994(2) 0.0497(8) Uani d 1 . . N
N2 0.4997(5) 0.5429(5) 0.2099(2) 0.0506(9) Uani d 1 . . N
N3 -0.0714(5) 0.7492(5) 0.8379(2) 0.0507(9) Uani d 1 . . N
N4 0.3905(5) 0.0828(5) 0.3580(2) 0.0473(8) Uani d 1 . . N
C1 0.0614(5) 1.0673(5) 0.6956(2) 0.0410(8) Uani d 1 . . C
C2 0.0732(5) 0.8770(5) 0.6907(2) 0.0417(8) Uani d 1 . . C
C3 0.1539(5) 0.7630(5) 0.6106(2) 0.0381(8) Uani d 1 . . C
C4 0.2285(5) 0.8330(5) 0.5266(2) 0.0393(8) Uani d 1 . . C
H4 0.228534 0.954426 0.526488 0.047 Uiso calc 1 . . H
C5 0.2983(5) 0.7241(5) 0.4483(2) 0.0406(8) Uani d 1 . . C
H5 0.343752 0.772694 0.394693 0.049 Uiso calc 1 . . H
C6 0.3039(4) 0.5352(5) 0.4460(2) 0.0378(8) Uani d 1 . . C
C7 0.3780(5) 0.4227(5) 0.3647(2) 0.0395(8) Uani d 1 . . C
C8 0.4430(5) 0.4919(5) 0.2793(2) 0.0423(8) Uani d 1 . . C
C9 -0.0053(5) 0.8069(5) 0.7727(2) 0.0426(8) Uani d 1 . . C
C10 0.1598(5) 0.5746(5) 0.6089(2) 0.0397(8) Uani d 1 . . C
H10 0.112896 0.526495 0.662313 0.048 Uiso calc 1 . . H
C11 0.2333(5) 0.4645(5) 0.5300(2) 0.0373(8) Uani d 1 . . C
H11 0.237742 0.34157 0.530659 0.045 Uiso calc 1 . . H
C12 0.3830(5) 0.2351(5) 0.3608(2) 0.0402(8) Uani d 1 . . C
N5 0.0661(5) 1.1910(5) 0.9383(2) 0.0441(8) Uani d 0.5 A 1 N
C16 0.2728(5) 0.8660(5) 0.9585(2) 0.0492(9) Uani d 0.5 A 1 C
N6 0.2728(5) 0.8660(5) 0.9585(2) 0.0492(9) Uani d 0.5 A 2 N
C18 0.0661(5) 1.1910(5) 0.9383(2) 0.0441(8) Uani d 0.5 A 2 C
C13 0.2303(6) 1.2150(6) 0.8876(2) 0.0488(9) Uani d 1 . . C
H13 0.21615 1.332124 0.863538 0.059 Uiso calc 1 A 1 H
C14 0.4143(6) 1.0688(7) 0.8721(3) 0.0522(10) Uani d 1 . . C
H14 0.524664 1.0853 0.837614 0.063 Uiso calc 1 . . H
C15 0.4320(6) 0.8944(7) 0.9094(3) 0.0540(10) Uani d 1 . . C
H15 0.55678 0.794969 0.900199 0.065 Uiso calc 1 A 1 H
C17 0.0868(6) 1.0152(6) 0.9733(2) 0.0463(9) Uani d 1 . . C
C19 0.2825(11) 0.6963(12) 0.9966(6) 0.0505(17) Uani d 0.5 . . C
H19 0.40864 0.598796 0.986881 0.061 Uiso calc 0.5 A 1 H
C20 -0.1224(7) 1.3502(8) 0.9504(4) 0.0263(11) Uani d 0.5 . . C
H20 -0.139736 1.468509 0.927079 0.032 Uiso calc 0.5 A 1 H

loop_
_atom_site_aniso_label
_atom_site_aniso_U_11
_atom_site_aniso_U_22
_atom_site_aniso_U_33
_atom_site_aniso_U_12
_atom_site_aniso_U_13
_atom_site_aniso_U_23
N1 0.0612(19) 0.0489(18) 0.0399(17) -0.0239(14) 0.0046(14) -0.0088(13)
N2 0.0584(18) 0.066(2) 0.0289(14) -0.0293(15) 0.0106(13) -0.0078(13)
N3 0.0552(17) 0.062(2) 0.0333(15) -0.0253(14) 0.0151(13) -0.0131(13)
N4 0.0540(17) 0.0567(19) 0.0352(15) -0.0285(14) 0.0092(13) -0.0123(13)
C1 0.0384(16) 0.058(2) 0.0276(15) -0.0199(13) 0.0042(12) -0.0092(13)
C2 0.0345(14) 0.054(2) 0.0341(17) -0.0152(12) 0.0053(12) -0.0118(14)
C3 0.0398(16) 0.0470(18) 0.0274(16) -0.0177(12) 0.0036(12) -0.0079(13)
C4 0.0392(15) 0.0501(18) 0.0284(15) -0.0188(13) 0.0069(12) -0.0099(13)
C5 0.0386(16) 0.055(2) 0.0291(16) -0.0202(13) 0.0044(12) -0.0082(13)
C6 0.0352(15) 0.0461(18) 0.0306(16) -0.0149(12) 0.0038(12) -0.0067(12)
C7 0.0420(16) 0.0436(17) 0.0321(16) -0.0181(12) 0.0088(12) -0.0090(12)
C8 0.0459(17) 0.0541(19) 0.0280(16) -0.0222(14) 0.0059(13) -0.0111(13)
C9 0.0416(16) 0.0515(19) 0.0337(17) -0.0180(13) 0.0056(13) -0.0170(14)
C10 0.0395(15) 0.055(2) 0.0255(15) -0.0211(13) 0.0050(11) -0.0038(13)
C11 0.0384(15) 0.0483(17) 0.0252(15) -0.0177(12) 0.0040(11) -0.0061(12)
C12 0.0398(16) 0.056(2) 0.0244(15) -0.0198(13) 0.0073(12) -0.0106(13)
N5 0.0466(17) 0.0571(19) 0.0294(15) -0.0222(14) 0.0047(12) -0.0095(12)
C16 0.0514(18) 0.060(2) 0.0363(16) -0.0244(15) 0.0093(14) -0.0163(14)
N6 0.0514(18) 0.060(2) 0.0363(16) -0.0244(15) 0.0093(14) -0.0163(14)
C18 0.0466(17) 0.0571(19) 0.0294(15) -0.0222(14) 0.0047(12) -0.0095(12)
C13 0.060(2) 0.065(2) 0.0275(15) -0.0322(17) 0.0038(14) -0.0042(14)
C14 0.052(2) 0.076(3) 0.0344(18) -0.0341(18) 0.0118(15) -0.0161(17)
C15 0.0466(19) 0.070(3) 0.042(2) -0.0226(17) 0.0141(15) -0.0175(17)
C17 0.056(2) 0.060(2) 0.0279(16) -0.0303(17) 0.0068(15) -0.0123(14)
C19 0.045(3) 0.059(4) 0.044(4) -0.016(3) 0.003(3) -0.014(3)
C20 0.0151(19) 0.040(3) 0.019(2) -0.0057(18) 0.0050(16) -0.0077(18)

loop_
_atom_type_symbol
_atom_type_description
_atom_type_scat_dispersion_real
_atom_type_scat_dispersion_imag
_atom_type_scat_source
C C 0.0181 0.0091 'International Tables Vol C Tables 4.2.6.8 and 6.1.1.4'
H H 0 0 'International Tables Vol C Tables 4.2.6.8 and 6.1.1.4'
N N 0.0311 0.018 'International Tables Vol C Tables 4.2.6.8 and 6.1.1.4'

loop_
_geom_angle_atom_site_label_1
_geom_angle_atom_site_label_2
_geom_angle_atom_site_label_3
_geom_angle
_geom_angle_site_symmetry_1
_geom_angle_site_symmetry_3
_geom_angle_publ_flag
N1 C1 C2 178.8(4) . . ?
C3 C2 C1 122.8(3) . . ?
C3 C2 C9 120.5(3) . . ?
C1 C2 C9 116.8(3) . . ?
C2 C3 C10 120.6(3) . . ?
C2 C3 C4 121.2(3) . . ?
C10 C3 C4 118.2(3) . . ?
C5 C4 C3 120.7(3) . . ?
C5 C4 H4 119.6 . . ?
C3 C4 H4 119.6 . . ?
C4 C5 C6 121.4(3) . . ?
C4 C5 H5 119.3 . . ?
C6 C5 H5 119.3 . . ?
C7 C6 C5 121.1(3) . . ?
C7 C6 C11 121.1(3) . . ?
C5 C6 C11 117.8(3) . . ?
C6 C7 C12 121.9(3) . . ?
C6 C7 C8 122.1(3) . . ?
C12 C7 C8 115.9(3) . . ?
N2 C8 C7 178.1(4) . . ?
N3 C9 C2 178.5(4) . . ?
C11 C10 C3 120.8(3) . . ?
C11 C10 H10 119.6 . . ?
C3 C10 H10 119.6 . . ?
C10 C11 C6 121.0(3) . . ?
C10 C11 H11 119.5 . . ?
C6 C11 H11 119.5 . . ?
N4 C12 C7 178.8(4) . . ?
C13 N5 C17 119.5(3) . . ?
C13 N5 C20 117.7(4) . . ?
C17 N5 C20 122.8(4) . . ?
C15 C16 C19 124.1(5) . . ?
C15 C16 C17 119.1(4) . . ?
C19 C16 C17 116.8(4) . . ?
C15 N6 C19 124.1(5) . . ?
C15 N6 C17 119.1(4) . . ?
C19 N6 C17 116.8(4) . . ?
C13 C18 C17 119.5(3) . . ?
C13 C18 C20 117.7(4) . . ?
C17 C18 C20 122.8(4) . . ?
C14 C13 N5 121.0(4) . . ?
C14 C13 C18 121.0(4) . . ?
C14 C13 H13 119.5 . . ?
N5 C13 H13 119.5 . . ?
C13 C14 C15 118.4(4) . . ?
C13 C14 H14 120.8 . . ?
C15 C14 H14 120.8 . . ?
N6 C15 C14 121.9(4) . . ?
C16 C15 C14 121.9(4) . . ?
C16 C15 H15 119 . . ?
C14 C15 H15 119 . . ?
N6 C17 C18 120.1(3) . . ?
C16 C17 N5 120.1(3) . . ?
C16 C17 C17 119.2(5) . 2_577 ?
N5 C17 C17 120.6(5) . 2_577 ?
N6 C19 C20 128.8(6) . 2_577 ?
C16 C19 C20 128.8(6) . 2_577 ?
C16 C19 H19 115.6 . . ?
C20 C19 H19 115.6 2_577 . ?
N5 C20 C19 111.7(5) . 2_577 ?
N5 C20 H20 124.1 . . ?
C19 C20 H20 124.1 2_577 . ?

loop_
_geom_bond_atom_site_label_1
_geom_bond_atom_site_label_2
_geom_bond_site_symmetry_2
_geom_bond_distance
_geom_bond_publ_flag
N1 C1 . 1.131(5) ?
N2 C8 . 1.154(5) ?
N3 C9 . 1.159(5) ?
N4 C12 . 1.149(5) ?
C1 C2 . 1.431(5) ?
C2 C3 . 1.394(5) ?
C2 C9 . 1.432(5) ?
C3 C10 . 1.429(5) ?
C3 C4 . 1.443(5) ?
C4 C5 . 1.349(5) ?
C4 H4 . 0.93 ?
C5 C6 . 1.433(5) ?
C5 H5 . 0.93 ?
C6 C7 . 1.398(5) ?
C6 C11 . 1.435(5) ?
C7 C12 . 1.426(5) ?
C7 C8 . 1.430(5) ?
C10 C11 . 1.361(5) ?
C10 H10 . 0.93 ?
C11 H11 . 0.93 ?
N5 C13 . 1.379(5) ?
N5 C17 . 1.392(6) ?
N5 C20 . 1.438(6) ?
C16 C15 . 1.354(5) ?
C16 C19 . 1.383(10) ?
C16 C17 . 1.391(5) ?
N6 C15 . 1.354(5) ?
N6 C19 . 1.383(10) ?
N6 C17 . 1.391(5) ?
C18 C13 . 1.379(5) ?
C18 C17 . 1.392(6) ?
C18 C20 . 1.438(6) ?
C13 C14 . 1.372(6) ?
C13 H13 . 0.93 ?
C14 C15 . 1.398(7) ?
C14 H14 . 0.93 ?
C15 H15 . 0.93 ?
C17 C17 2_577 1.473(7) ?
C19 C20 2_577 1.452(10) ?
C19 H19 . 0.93 ?
C20 H20 . 0.93 ?

loop_
_geom_torsion_atom_site_label_1
_geom_torsion_atom_site_label_2
_geom_torsion_atom_site_label_3
_geom_torsion_atom_site_label_4
_geom_torsion
_geom_torsion_site_symmetry_1
_geom_torsion_site_symmetry_2
_geom_torsion_site_symmetry_3
_geom_torsion_site_symmetry_4
_geom_torsion_publ_flag
C1 C2 C3 C10 -179.2(3) . . . . ?
C9 C2 C3 C10 0.0(5) . . . . ?
C1 C2 C3 C4 -0.9(5) . . . . ?
C9 C2 C3 C4 178.3(3) . . . . ?
C2 C3 C4 C5 -177.1(3) . . . . ?
C10 C3 C4 C5 1.2(5) . . . . ?
C3 C4 C5 C6 -1.0(5) . . . . ?
C4 C5 C6 C7 -179.4(3) . . . . ?
C4 C5 C6 C11 -0.2(5) . . . . ?
C5 C6 C7 C12 -179.4(3) . . . . ?
C11 C6 C7 C12 1.4(5) . . . . ?
C5 C6 C7 C8 -2.9(5) . . . . ?
C11 C6 C7 C8 177.9(3) . . . . ?
C2 C3 C10 C11 178.1(3) . . . . ?
C4 C3 C10 C11 -0.2(5) . . . . ?
C3 C10 C11 C6 -1.0(5) . . . . ?
C7 C6 C11 C10 -179.6(3) . . . . ?
C5 C6 C11 C10 1.2(5) . . . . ?
C17 N5 C13 C14 -0.8(5) . . . . ?
C20 N5 C13 C14 -179.1(4) . . . . ?
C17 C18 C13 C14 -0.8(5) . . . . ?
C20 C18 C13 C14 -179.1(4) . . . . ?
N5 C13 C14 C15 -0.3(6) . . . . ?
C18 C13 C14 C15 -0.3(6) . . . . ?
C19 N6 C15 C14 179.8(5) . . . . ?
C17 N6 C15 C14 -0.7(6) . . . . ?
C19 C16 C15 C14 179.8(5) . . . . ?
C17 C16 C15 C14 -0.7(6) . . . . ?
C13 C14 C15 N6 1.1(6) . . . . ?
C13 C14 C15 C16 1.1(6) . . . . ?
C15 N6 C17 C18 -0.4(5) . . . . ?
C19 N6 C17 C18 179.1(5) . . . . ?
C15 N6 C17 C17 180.0(4) . . . 2_577 ?
C19 N6 C17 C17 -0.5(7) . . . 2_577 ?
C15 C16 C17 N5 -0.4(5) . . . . ?
C19 C16 C17 N5 179.1(5) . . . . ?
C15 C16 C17 C17 180.0(4) . . . 2_577 ?
C19 C16 C17 C17 -0.5(7) . . . 2_577 ?
C13 C18 C17 N6 1.1(5) . . . . ?
C20 C18 C17 N6 179.4(3) . . . . ?
C13 C18 C17 C17 -179.3(3) . . . 2_577 ?
C20 C18 C17 C17 -1.0(6) . . . 2_577 ?
C13 N5 C17 C16 1.1(5) . . . . ?
C20 N5 C17 C16 179.4(3) . . . . ?
C13 N5 C17 C17 -179.3(3) . . . 2_577 ?
C20 N5 C17 C17 -1.0(6) . . . 2_577 ?
C15 N6 C19 C20 -179.6(6) . . . 2_577 ?
C17 N6 C19 C20 1.0(10) . . . 2_577 ?
C15 C16 C19 C20 -179.6(6) . . . 2_577 ?
C17 C16 C19 C20 1.0(10) . . . 2_577 ?
C13 C18 C20 C19 178.9(4) . . . 2_577 ?
C17 C18 C20 C19 0.6(7) . . . 2_577 ?
C13 N5 C20 C19 178.9(4) . . . 2_577 ?
C17 N5 C20 C19 0.6(7) . . . 2_577 ?
